data_7129468
loop_
_publ_author_name
'Fan, Jun'
'Quek, Shina'
'Yang, Ming-Chung'
'Zhang, Zheng-Feng'
'Su, Ming-Der'
'So, Cheuk-Wai'

_publ_section_title
;
 Reversible CO2 activation by a N-phosphinoamidinato digermyne
;
_journal_name_full 'Chemical Communications'
_journal_paper_doi 10.1039/D1CC05391D
_journal_year 2022
_chemical_formula_sum 'C42 H56 Ge2 N4 P2'
_chemical_formula_weight 824.02
_space_group_crystal_system triclinic
_space_group_IT_number 2
_space_group_name_Hall '-P 1'
_space_group_name_H-M_alt 'P -1'
_atom_sites_solution_hydrogens geom
_atom_sites_solution_primary dual
_audit_update_record
;
2021-09-13 deposited with the CCDC.	2021-12-17 downloaded from the CCDC.
;
_cell_angle_alpha 66.6525(11)
_cell_angle_beta 72.9065(10)
_cell_angle_gamma 80.3782(11)
_cell_formula_units_Z 1
_cell_length_a 9.0774(3)
_cell_length_b 10.8130(3)
_cell_length_c 12.0946(3)
_cell_measurement_reflns_used 8528
_cell_measurement_temperature 100.(2)
_cell_measurement_theta_max 30.3451
_cell_measurement_theta_min 2.6228
_cell_volume 1040.04(5)
_computing_cell_refinement 'SAINT V8.38A (Bruker AXS Inc., 2017)'
_computing_data_collection 'APEX3 (Bruker AXS Inc., 2018)'
_computing_data_reduction 'SAINT V8.38A (Bruker AXS Inc., 2017)'
_computing_molecular_graphics 'XP (Bruker AXS Inc., 2018)'
_computing_publication_material 'APEX3 (Bruker AXS Inc., 2018)'
_computing_structure_refinement 'SHELXL-2018/3 (Sheldrick, 2018)'
_computing_structure_solution 'XT, VERSION 2014/5'
_diffrn_ambient_temperature 100.(2)
_diffrn_detector_area_resol_mean 7.4074
_diffrn_measured_fraction_theta_full 0.993
_diffrn_measured_fraction_theta_max 0.993
_diffrn_measurement_device_type 'Photon II CPADs detector'
_diffrn_measurement_method 'phi and omega scans'
_diffrn_radiation_monochromator 'Multilayer Mirror'
_diffrn_radiation_type MoK\a
_diffrn_radiation_wavelength 0.71073
_diffrn_reflns_av_R_equivalents 0.0680
_diffrn_reflns_av_unetI/netI 0.0785
_diffrn_reflns_limit_h_max 13
_diffrn_reflns_limit_h_min -13
_diffrn_reflns_limit_k_max 16
_diffrn_reflns_limit_k_min -13
_diffrn_reflns_limit_l_max 18
_diffrn_reflns_limit_l_min -15
_diffrn_reflns_number 29235
_diffrn_reflns_theta_full 32.59
_diffrn_reflns_theta_max 32.59
_diffrn_reflns_theta_min 2.62
_diffrn_source 'Incoatec microfocus source'
_diffrn_source_type 'Bruker D8 Quest'
_exptl_absorpt_coefficient_mu 1.555
_exptl_absorpt_correction_T_max 0.81
_exptl_absorpt_correction_T_min 0.68
_exptl_absorpt_correction_type multi-scan
_exptl_absorpt_process_details
;
SADABS-2016/2 - Bruker AXS area detector scaling and absorption correction
;
_exptl_crystal_colour orange
_exptl_crystal_density_diffrn 1.316
_exptl_crystal_density_method 'not measured'
_exptl_crystal_description block
_exptl_crystal_F_000 430
_exptl_crystal_size_max 0.240
_exptl_crystal_size_mid 0.200
_exptl_crystal_size_min 0.140
_refine_diff_density_max 1.467
_refine_diff_density_min -0.710
_refine_ls_extinction_method none
_refine_ls_goodness_of_fit_ref 1.050
_refine_ls_hydrogen_treatment constr
_refine_ls_matrix_type full
_refine_ls_number_parameters 232
_refine_ls_number_reflns 7538
_refine_ls_number_restraints 0
_refine_ls_restrained_S_all 1.050
_refine_ls_R_factor_all 0.0877
_refine_ls_R_factor_gt 0.0499
_refine_ls_shift/su_max 0.001
_refine_ls_shift/su_mean 0.000
_refine_ls_structure_factor_coef Fsqd
_refine_ls_weighting_details 'w=1/[\s^2^(Fo^2^)+(0.0245P)^2^+1.2819P] where P=(Fo^2^+2Fc^2^)/3'
_refine_ls_weighting_scheme calc
_refine_ls_wR_factor_gt 0.0881
_refine_ls_wR_factor_ref 0.1031
_reflns_number_gt 5459
_reflns_number_total 7538
_reflns_threshold_expression 'I > 2\s(I)'
_cod_data_source_file d1cc05391d2.cif
_cod_data_source_block scw2182m
_cod_depositor_comments
;
The following automatic conversions were performed:

data item '_exptl_absorpt_correction_type' value 'Multi-Scan' was
changed to 'multi-scan' in accordance with the
/home/data/users/saulius/crontab/automatic-downloads/rss-feeds/RSC/lib/dictionaries/cif_core.dic
dictionary named 'cif_core.dic' version 2.4.2 last updated on
2011-04-26.

Automatic conversion script
Id: cif_fix_values 7556 2019-12-06 15:28:31Z antanas 
;
_cod_database_code 7129468

loop_
_space_group_symop_operation_xyz
'x, y, z'
'-x, -y, -z'

loop_
_atom_site_type_symbol
_atom_site_label
_atom_site_fract_x
_atom_site_fract_y
_atom_site_fract_z
_atom_site_U_iso_or_equiv
_atom_site_adp_type
_atom_site_calc_flag
_atom_site_refinement_flags_adp
_atom_site_refinement_flags_occupancy
_atom_site_refinement_flags_posn
_atom_site_occupancy
_atom_site_disorder_assembly
_atom_site_disorder_group
C C1 0.5104(3) 0.2708(2) 0.8525(2) 0.0207(5) Uani d . . . 1 . .
C C2 0.4536(3) 0.2601(3) 0.9892(2) 0.0229(5) Uani d . . . 1 . .
H H2A 0.403782 0.174842 1.040276 0.034 Uiso calc U . R 1 . .
H H2B 0.379289 0.335676 0.994892 0.034 Uiso calc U . R 1 . .
H H2C 0.541691 0.263064 1.019203 0.034 Uiso calc U . R 1 . .
C C3 0.3745(3) 0.2488(3) 0.8122(2) 0.0294(6) Uani d . . . 1 . .
H H3A 0.333033 0.161003 0.867939 0.044 Uiso calc U . R 1 . .
H H3B 0.410223 0.250984 0.726756 0.044 Uiso calc U . R 1 . .
H H3C 0.293512 0.320392 0.816245 0.044 Uiso calc U . R 1 . .
C C4 0.6394(3) 0.1643(3) 0.8388(2) 0.0288(6) Uani d . . . 1 . .
H H4A 0.721406 0.171608 0.8732 0.043 Uiso calc U . R 1 . .
H H4B 0.681341 0.178308 0.750552 0.043 Uiso calc U . R 1 . .
H H4C 0.59859 0.074479 0.883931 0.043 Uiso calc U . R 1 . .
C C5 0.7548(3) 0.4811(2) 0.7648(2) 0.0189(5) Uani d . . . 1 . .
C C6 0.8924(3) 0.4244(3) 0.6858(2) 0.0260(5) Uani d . . . 1 . .
H H6A 0.988847 0.447658 0.691752 0.039 Uiso calc U . R 1 . .
H H6B 0.88676 0.463279 0.598789 0.039 Uiso calc U . R 1 . .
H H6C 0.889371 0.326052 0.716412 0.039 Uiso calc U . R 1 . .
C C7 0.7648(3) 0.4265(3) 0.9005(2) 0.0253(5) Uani d . . . 1 . .
H H7A 0.773156 0.327668 0.932018 0.038 Uiso calc U . R 1 . .
H H7B 0.67182 0.45716 0.951126 0.038 Uiso calc U . R 1 . .
H H7C 0.855965 0.459835 0.905205 0.038 Uiso calc U . R 1 . .
C C8 0.7584(3) 0.6352(3) 0.7160(2) 0.0248(5) Uani d . . . 1 . .
H H8A 0.670522 0.671332 0.766562 0.037 Uiso calc U . R 1 . .
H H8B 0.752019 0.673351 0.629225 0.037 Uiso calc U . R 1 . .
H H8C 0.854828 0.659329 0.721213 0.037 Uiso calc U . R 1 . .
C C9 0.3688(3) 0.6415(2) 0.7218(2) 0.0161(4) Uani d . . . 1 . .
C C10 0.2438(3) 0.7266(2) 0.7747(2) 0.0183(4) Uani d . . . 1 . .
C C11 0.1046(3) 0.6711(3) 0.8482(2) 0.0245(5) Uani d . . . 1 . .
H H11 0.088044 0.5814 0.861184 0.029 Uiso calc U . R 1 . .
C C12 -0.0110(3) 0.7459(3) 0.9030(2) 0.0327(6) Uani d . . . 1 . .
H H12 -0.106688 0.707396 0.952143 0.039 Uiso calc U . R 1 . .
C C13 0.0117(3) 0.8744(3) 0.8869(3) 0.0362(7) Uani d . . . 1 . .
H H13 -0.066848 0.924092 0.926606 0.043 Uiso calc U . R 1 . .
C C14 0.1490(4) 0.9316(3) 0.8131(3) 0.0393(7) Uani d . . . 1 . .
H H14 0.164557 1.021308 0.800905 0.047 Uiso calc U . R 1 . .
C C15 0.2651(3) 0.8580(3) 0.7561(3) 0.0303(6) Uani d . . . 1 . .
H H15 0.359128 0.898059 0.70429 0.036 Uiso calc U . R 1 . .
C C16 0.3299(3) 0.7762(2) 0.5188(2) 0.0192(5) Uani d . . . 1 . .
C C17 0.1829(3) 0.7596(3) 0.5165(2) 0.0240(5) Uani d . . . 1 . .
H H17 0.137919 0.675114 0.563832 0.029 Uiso calc U . R 1 . .
C C18 0.1010(3) 0.8667(3) 0.4448(2) 0.0300(6) Uani d . . . 1 . .
H H18 -0.000507 0.855887 0.444263 0.036 Uiso calc U . R 1 . .
C C19 0.1681(4) 0.9885(3) 0.3747(2) 0.0340(7) Uani d . . . 1 . .
H H19 0.111716 1.062337 0.327117 0.041 Uiso calc U . R 1 . .
C C20 0.3159(4) 1.0037(3) 0.3732(3) 0.0335(7) Uani d . . . 1 . .
H H20 0.362064 1.08727 0.323059 0.04 Uiso calc U . R 1 . .
C C21 0.3985(3) 0.8977(3) 0.4445(2) 0.0277(6) Uani d . . . 1 . .
H H21 0.501206 0.908217 0.442483 0.033 Uiso calc U . R 1 . .
Ge Ge1 0.58891(3) 0.56405(3) 0.52254(2) 0.01656(7) Uani d . . . 1 . .
N N1 0.4120(2) 0.6704(2) 0.59802(17) 0.0182(4) Uani d . . . 1 . .
N N2 0.4313(2) 0.5422(2) 0.80278(17) 0.0182(4) Uani d . . . 1 . .
P P1 0.57083(7) 0.44531(6) 0.74540(5) 0.01481(12) Uani d . . . 1 . .

loop_
_atom_site_aniso_label
_atom_site_aniso_U_11
_atom_site_aniso_U_22
_atom_site_aniso_U_33
_atom_site_aniso_U_12
_atom_site_aniso_U_13
_atom_site_aniso_U_23
C1 0.0235(12) 0.0189(11) 0.0166(10) -0.0048(9) -0.0010(9) -0.0049(8)
C2 0.0266(13) 0.0215(12) 0.0152(10) -0.0025(10) -0.0010(9) -0.0039(9)
C3 0.0326(15) 0.0316(15) 0.0227(12) -0.0142(12) -0.0036(11) -0.0061(10)
C4 0.0378(15) 0.0161(12) 0.0259(12) -0.0006(11) -0.0005(11) -0.0064(10)
C5 0.0174(11) 0.0202(11) 0.0179(10) -0.0014(9) -0.0045(8) -0.0055(9)
C6 0.0192(12) 0.0315(14) 0.0257(12) 0.0000(10) -0.0037(10) -0.0110(10)
C7 0.0300(14) 0.0279(13) 0.0194(11) -0.0051(11) -0.0098(10) -0.0062(10)
C8 0.0291(14) 0.0221(12) 0.0229(12) -0.0068(10) -0.0083(10) -0.0047(9)
C9 0.0161(10) 0.0168(11) 0.0161(10) 0.0000(8) -0.0044(8) -0.0069(8)
C10 0.0187(11) 0.0207(11) 0.0154(10) 0.0039(9) -0.0063(8) -0.0072(8)
C11 0.0205(12) 0.0329(14) 0.0214(11) 0.0015(10) -0.0072(9) -0.0110(10)
C12 0.0186(12) 0.0521(19) 0.0262(13) 0.0075(12) -0.0053(10) -0.0173(13)
C13 0.0305(15) 0.0519(19) 0.0298(14) 0.0212(14) -0.0125(12) -0.0245(13)
C14 0.0490(19) 0.0270(15) 0.0482(18) 0.0104(14) -0.0154(15) -0.0229(14)
C15 0.0296(14) 0.0253(14) 0.0371(15) -0.0002(11) -0.0033(11) -0.0168(11)
C16 0.0235(12) 0.0178(11) 0.0156(10) 0.0045(9) -0.0055(9) -0.0074(8)
C17 0.0239(12) 0.0273(13) 0.0181(11) 0.0015(10) -0.0026(9) -0.0088(9)
C18 0.0237(13) 0.0418(16) 0.0256(13) 0.0123(12) -0.0087(10) -0.0173(12)
C19 0.0468(18) 0.0298(15) 0.0235(13) 0.0203(13) -0.0153(12) -0.0120(11)
C20 0.0516(19) 0.0174(13) 0.0280(13) 0.0059(12) -0.0143(13) -0.0049(10)
C21 0.0355(15) 0.0203(12) 0.0281(13) 0.0013(11) -0.0121(11) -0.0079(10)
Ge1 0.01778(12) 0.01805(12) 0.01251(11) -0.00096(9) -0.00267(8) -0.00509(8)
N1 0.0218(10) 0.0177(9) 0.0142(8) 0.0025(8) -0.0040(7) -0.0067(7)
N2 0.0186(10) 0.0200(10) 0.0146(8) 0.0025(8) -0.0026(7) -0.0074(7)
P1 0.0171(3) 0.0147(3) 0.0118(2) -0.0004(2) -0.0031(2) -0.0045(2)

loop_
_atom_type_symbol
_atom_type_description
_atom_type_scat_dispersion_real
_atom_type_scat_dispersion_imag
_atom_type_scat_source
C C 0.0033 0.0016 'International Tables Vol C Tables 4.2.6.8 and 6.1.1.4'
H H 0.0000 0.0000 'International Tables Vol C Tables 4.2.6.8 and 6.1.1.4'
Ge Ge 0.1547 1.8001 'International Tables Vol C Tables 4.2.6.8 and 6.1.1.4'
N N 0.0061 0.0033 'International Tables Vol C Tables 4.2.6.8 and 6.1.1.4'
P P 0.1023 0.0942 'International Tables Vol C Tables 4.2.6.8 and 6.1.1.4'

loop_
_geom_angle_atom_site_label_1
_geom_angle_atom_site_label_2
_geom_angle_atom_site_label_3
_geom_angle_site_symmetry_1
_geom_angle_site_symmetry_3
_geom_angle
_geom_angle_publ_flag
C4 C1 C3 . . 109.2(2) ?
C4 C1 C2 . . 110.5(2) ?
C3 C1 C2 . . 108.6(2) ?
C4 C1 P1 . . 111.72(17) ?
C3 C1 P1 . . 105.19(17) ?
C2 C1 P1 . . 111.42(17) ?
C1 C2 H2A . . 109.5 ?
C1 C2 H2B . . 109.5 ?
H2A C2 H2B . . 109.5 ?
C1 C2 H2C . . 109.5 ?
H2A C2 H2C . . 109.5 ?
H2B C2 H2C . . 109.5 ?
C1 C3 H3A . . 109.5 ?
C1 C3 H3B . . 109.5 ?
H3A C3 H3B . . 109.5 ?
C1 C3 H3C . . 109.5 ?
H3A C3 H3C . . 109.5 ?
H3B C3 H3C . . 109.5 ?
C1 C4 H4A . . 109.5 ?
C1 C4 H4B . . 109.5 ?
H4A C4 H4B . . 109.5 ?
C1 C4 H4C . . 109.5 ?
H4A C4 H4C . . 109.5 ?
H4B C4 H4C . . 109.5 ?
C8 C5 C7 . . 107.4(2) ?
C8 C5 C6 . . 109.5(2) ?
C7 C5 C6 . . 110.5(2) ?
C8 C5 P1 . . 106.28(16) ?
C7 C5 P1 . . 113.78(17) ?
C6 C5 P1 . . 109.23(17) ?
C5 C6 H6A . . 109.5 ?
C5 C6 H6B . . 109.5 ?
H6A C6 H6B . . 109.5 ?
C5 C6 H6C . . 109.5 ?
H6A C6 H6C . . 109.5 ?
H6B C6 H6C . . 109.5 ?
C5 C7 H7A . . 109.5 ?
C5 C7 H7B . . 109.5 ?
H7A C7 H7B . . 109.5 ?
C5 C7 H7C . . 109.5 ?
H7A C7 H7C . . 109.5 ?
H7B C7 H7C . . 109.5 ?
C5 C8 H8A . . 109.5 ?
C5 C8 H8B . . 109.5 ?
H8A C8 H8B . . 109.5 ?
C5 C8 H8C . . 109.5 ?
H8A C8 H8C . . 109.5 ?
H8B C8 H8C . . 109.5 ?
N2 C9 N1 . . 124.3(2) ?
N2 C9 C10 . . 115.66(19) ?
N1 C9 C10 . . 120.0(2) ?
C11 C10 C15 . . 119.0(2) ?
C11 C10 C9 . . 119.2(2) ?
C15 C10 C9 . . 121.8(2) ?
C10 C11 C12 . . 120.4(3) ?
C10 C11 H11 . . 119.8 ?
C12 C11 H11 . . 119.8 ?
C13 C12 C11 . . 120.6(3) ?
C13 C12 H12 . . 119.7 ?
C11 C12 H12 . . 119.7 ?
C12 C13 C14 . . 119.8(3) ?
C12 C13 H13 . . 120.1 ?
C14 C13 H13 . . 120.1 ?
C13 C14 C15 . . 120.1(3) ?
C13 C14 H14 . . 120.0 ?
C15 C14 H14 . . 120.0 ?
C10 C15 C14 . . 120.2(3) ?
C10 C15 H15 . . 119.9 ?
C14 C15 H15 . . 119.9 ?
C17 C16 C21 . . 119.8(2) ?
C17 C16 N1 . . 121.0(2) ?
C21 C16 N1 . . 119.2(2) ?
C16 C17 C18 . . 120.1(3) ?
C16 C17 H17 . . 119.9 ?
C18 C17 H17 . . 119.9 ?
C19 C18 C17 . . 119.6(3) ?
C19 C18 H18 . . 120.2 ?
C17 C18 H18 . . 120.2 ?
C20 C19 C18 . . 120.4(3) ?
C20 C19 H19 . . 119.8 ?
C18 C19 H19 . . 119.8 ?
C19 C20 C21 . . 120.5(3) ?
C19 C20 H20 . . 119.8 ?
C21 C20 H20 . . 119.8 ?
C20 C21 C16 . . 119.6(3) ?
C20 C21 H21 . . 120.2 ?
C16 C21 H21 . . 120.2 ?
N1 Ge1 P1 . . 78.26(5) ?
N1 Ge1 Ge1 . 2_666 93.98(6) ?
P1 Ge1 Ge1 . 2_666 103.661(19) ?
C9 N1 C16 . . 119.67(19) ?
C9 N1 Ge1 . . 120.98(16) ?
C16 N1 Ge1 . . 119.34(14) ?
C9 N2 P1 . . 116.36(16) ?
N2 P1 C5 . . 106.30(11) ?
N2 P1 C1 . . 102.00(10) ?
C5 P1 C1 . . 111.38(11) ?
N2 P1 Ge1 . . 99.90(7) ?
C5 P1 Ge1 . . 103.83(7) ?
C1 P1 Ge1 . . 130.69(8) ?

loop_
_geom_bond_atom_site_label_1
_geom_bond_atom_site_label_2
_geom_bond_site_symmetry_2
_geom_bond_distance
_geom_bond_publ_flag
C1 C4 . 1.520(4) ?
C1 C3 . 1.536(4) ?
C1 C2 . 1.542(3) ?
C1 P1 . 1.879(2) ?
C2 H2A . 0.98 ?
C2 H2B . 0.98 ?
C2 H2C . 0.98 ?
C3 H3A . 0.98 ?
C3 H3B . 0.98 ?
C3 H3C . 0.98 ?
C4 H4A . 0.98 ?
C4 H4B . 0.98 ?
C4 H4C . 0.98 ?
C5 C8 . 1.534(3) ?
C5 C7 . 1.535(3) ?
C5 C6 . 1.535(3) ?
C5 P1 . 1.874(2) ?
C6 H6A . 0.98 ?
C6 H6B . 0.98 ?
C6 H6C . 0.98 ?
C7 H7A . 0.98 ?
C7 H7B . 0.98 ?
C7 H7C . 0.98 ?
C8 H8A . 0.98 ?
C8 H8B . 0.98 ?
C8 H8C . 0.98 ?
C9 N2 . 1.312(3) ?
C9 N1 . 1.349(3) ?
C9 C10 . 1.495(3) ?
C10 C11 . 1.385(3) ?
C10 C15 . 1.385(4) ?
C11 C12 . 1.387(4) ?
C11 H11 . 0.95 ?
C12 C13 . 1.368(5) ?
C12 H12 . 0.95 ?
C13 C14 . 1.378(5) ?
C13 H13 . 0.95 ?
C14 C15 . 1.396(4) ?
C14 H14 . 0.95 ?
C15 H15 . 0.95 ?
C16 C17 . 1.385(4) ?
C16 C21 . 1.390(4) ?
C16 N1 . 1.431(3) ?
C17 C18 . 1.393(4) ?
C17 H17 . 0.95 ?
C18 C19 . 1.381(4) ?
C18 H18 . 0.95 ?
C19 C20 . 1.373(4) ?
C19 H19 . 0.95 ?
C20 C21 . 1.389(4) ?
C20 H20 . 0.95 ?
C21 H21 . 0.95 ?
Ge1 N1 . 2.0217(19) ?
Ge1 P1 . 2.4512(6) ?
Ge1 Ge1 2_666 2.5854(5) ?
N2 P1 . 1.673(2) ?
